data_7209715
loop_
_publ_author_name
'Patra, Ranjan'
'Titi, Hatem M.'
'Goldberg, Israel'

_publ_section_title
;
 Coordination polymers of flexible polycarboxylic acids with metal ions.
 V. polymeric frameworks of 5-(3,5-dicarboxybenzyloxy)-3-pyridine
 carboxylic acid with Cd(ii), Cu(ii), Co(ii), Mn(ii) and Ni(ii) ions;
 synthesis, structure, and magnetic properties
;
_journal_issue 15
_journal_name_full CrystEngComm
_journal_page_first 2863
_journal_paper_doi 10.1039/c3ce27023h
_journal_volume 15
_journal_year 2013
_chemical_formula_moiety 'C30 H16 Cu3 N2 O16, 2(C4 H9 N O)'
_chemical_formula_sum 'C38 H38 Cu3 N4 O18'
_chemical_formula_weight 1029.34
_chemical_name_systematic
;
?
;
_space_group_IT_number 14
_symmetry_cell_setting monoclinic
_symmetry_space_group_name_Hall '-P 2yn'
_symmetry_space_group_name_H-M 'P 1 21/n 1'
_atom_sites_solution_hydrogens geom
_atom_sites_solution_primary direct
_atom_sites_solution_secondary difmap
_audit_creation_method SHELXL-97
_cell_angle_alpha 90.00
_cell_angle_beta 93.893(3)
_cell_angle_gamma 90.00
_cell_formula_units_Z 2
_cell_length_a 11.6416(7)
_cell_length_b 14.9517(9)
_cell_length_c 16.6108(11)
_cell_measurement_reflns_used 7220
_cell_measurement_temperature 110(2)
_cell_measurement_theta_max 28.40
_cell_measurement_theta_min 1.83
_cell_volume 2884.6(3)
_computing_cell_refinement 'SAINT, Bruker-AXS'
_computing_data_collection 'ApexII, Bruker-AXS'
_computing_data_reduction 'SAINT, Bruker-AXS'
_computing_structure_refinement 'SHELXL-97 (Sheldrick, 2008)'
_computing_structure_solution 'SHELXS-97 (Sheldrick, 2008)'
_diffrn_ambient_temperature 110(2)
_diffrn_detector_area_resol_mean 1.75
_diffrn_measured_fraction_theta_full 0.998
_diffrn_measured_fraction_theta_max 0.998
_diffrn_measurement_device_type 'ApexDuo, Bruker-AXS'
_diffrn_measurement_method '0.5 \f and \w scans'
_diffrn_radiation_monochromator graphite
_diffrn_radiation_source 'fine-focus sealed tube'
_diffrn_radiation_type MoK\a
_diffrn_radiation_wavelength 0.71073
_diffrn_reflns_av_R_equivalents 0.0516
_diffrn_reflns_av_sigmaI/netI 0.0318
_diffrn_reflns_limit_h_max 15
_diffrn_reflns_limit_h_min -15
_diffrn_reflns_limit_k_max 17
_diffrn_reflns_limit_k_min -19
_diffrn_reflns_limit_l_max 22
_diffrn_reflns_limit_l_min -22
_diffrn_reflns_number 52432
_diffrn_reflns_theta_full 28.40
_diffrn_reflns_theta_max 28.40
_diffrn_reflns_theta_min 1.83
_diffrn_standards_number 0
_exptl_absorpt_coefficient_mu 1.155
_exptl_absorpt_correction_T_max 0.6641
_exptl_absorpt_correction_T_min 0.4692
_exptl_absorpt_correction_type multi-scan
_exptl_absorpt_process_details ApexII
_exptl_crystal_colour blue
_exptl_crystal_density_diffrn 1.185
_exptl_crystal_density_method 'not measured'
_exptl_crystal_description prism
_exptl_crystal_F_000 1050
_exptl_crystal_size_max 0.30
_exptl_crystal_size_mid 0.25
_exptl_crystal_size_min 0.15
_platon_squeeze_details
;
;
_refine_diff_density_max 1.765
_refine_diff_density_min -1.188
_refine_diff_density_rms 0.106
_refine_ls_extinction_method none
_refine_ls_goodness_of_fit_ref 1.355
_refine_ls_hydrogen_treatment constr
_refine_ls_matrix_type full
_refine_ls_number_parameters 259
_refine_ls_number_reflns 7220
_refine_ls_number_restraints 3
_refine_ls_restrained_S_all 1.355
_refine_ls_R_factor_all 0.0590
_refine_ls_R_factor_gt 0.0516
_refine_ls_shift/su_max 0.008
_refine_ls_shift/su_mean 0.001
_refine_ls_structure_factor_coef Fsqd
_refine_ls_weighting_details 'calc w=1/[\s^2^(Fo^2^)+(0.1000P)^2^+0.0000P] where P=(Fo^2^+2Fc^2^)/3'
_refine_ls_weighting_scheme calc
_refine_ls_wR_factor_gt 0.1712
_refine_ls_wR_factor_ref 0.1752
_reflns_number_gt 6120
_reflns_number_total 7220
_reflns_threshold_expression >2sigma(I)
_cod_data_source_file c3ce27023h.txt
_cod_data_source_block 2
_cod_original_sg_symbol_H-M 'P 21/n'
_cod_database_code 7209715

loop_
_symmetry_equiv_pos_as_xyz
'x, y, z'
'-x+1/2, y+1/2, -z+1/2'
'-x, -y, -z'
'x-1/2, -y-1/2, z-1/2'

loop_
_atom_site_label
_atom_site_type_symbol
_atom_site_fract_x
_atom_site_fract_y
_atom_site_fract_z
_atom_site_U_iso_or_equiv
_atom_site_adp_type
_atom_site_occupancy
_atom_site_symmetry_multiplicity
_atom_site_calc_flag
_atom_site_refinement_flags
Cu1 Cu 0.5000 0.5000 0.0000 0.01511(14) Uani 1 2 d S
O2 O 0.63587(15) 0.56395(12) 0.04215(12) 0.0187(4) Uani 1 1 d .
O3 O 0.5899(2) 0.48589(17) 0.14916(16) 0.0360(6) Uani 1 1 d .
C4 C 0.6548(2) 0.53673(18) 0.11540(18) 0.0210(6) Uani 1 1 d .
C5 C 0.7655(2) 0.56932(18) 0.15697(17) 0.0175(5) Uani 1 1 d .
C6 C 0.7964(2) 0.54130(17) 0.23561(17) 0.0181(5) Uani 1 1 d .
H6 H 0.7454 0.5053 0.2640 0.022 Uiso 1 1 calc R
C7 C 0.9026(2) 0.56667(17) 0.27215(16) 0.0176(5) Uani 1 1 d .
C8 C 0.9754(2) 0.62052(18) 0.23039(16) 0.0179(5) Uani 1 1 d .
H8 H 1.0478 0.6377 0.2557 0.022 Uiso 1 1 calc R
C9 C 0.9451(2) 0.64973(17) 0.15296(16) 0.0161(5) Uani 1 1 d .
C10 C 0.8388(2) 0.62371(17) 0.11594(17) 0.0179(5) Uani 1 1 d .
H10 H 0.8167 0.6432 0.0627 0.022 Uiso 1 1 calc R
C11 C 0.9386(2) 0.53833(16) 0.35644(17) 0.0186(6) Uani 1 1 d .
O12 O 1.04062(18) 0.55737(15) 0.38094(12) 0.0251(4) Uani 1 1 d .
O13 O 0.86558(18) 0.49784(14) 0.39527(12) 0.0235(4) Uani 1 1 d .
C14 C 1.0302(2) 0.70108(18) 0.10850(18) 0.0210(6) Uani 1 1 d .
H14A H 0.9920 0.7321 0.0613 0.025 Uiso 1 1 calc R
H14B H 1.0705 0.7459 0.1441 0.025 Uiso 1 1 calc R
O15 O 1.10992(16) 0.63350(13) 0.08313(14) 0.0248(5) Uani 1 1 d .
C16 C 1.2164(2) 0.65903(18) 0.06480(17) 0.0190(5) Uani 1 1 d .
C17 C 1.2560(2) 0.74663(17) 0.06087(16) 0.0169(5) Uani 1 1 d .
H17 H 1.2073 0.7960 0.0701 0.020 Uiso 1 1 calc R
C18 C 1.3707(2) 0.75891(17) 0.04275(15) 0.0160(5) Uani 1 1 d .
C19 C 1.4391(2) 0.68623(17) 0.02880(16) 0.0175(5) Uani 1 1 d .
H19 H 1.5171 0.6959 0.0176 0.021 Uiso 1 1 calc R
N20 N 1.39908(19) 0.60212(15) 0.03051(14) 0.0172(5) Uani 1 1 d .
C21 C 1.2907(2) 0.58841(17) 0.04848(17) 0.0188(5) Uani 1 1 d .
H21 H 1.2627 0.5288 0.0503 0.023 Uiso 1 1 calc R
C22 C 1.4179(2) 0.85112(17) 0.03448(15) 0.0151(5) Uani 1 1 d .
O23 O 1.52370(16) 0.85485(13) 0.02246(13) 0.0226(4) Uani 1 1 d .
O24 O 1.34980(16) 0.91482(12) 0.03825(13) 0.0210(4) Uani 1 1 d .
Cu25 Cu 1.60323(2) 0.963703(19) -0.008649(18) 0.01244(12) Uani 1 1 d .
O26 O 1.7682(2) 0.90424(17) -0.0184(2) 0.0509(8) Uani 1 1 d D
H26A H 1.7799 0.8559 -0.0488 0.076 Uiso 1 1 d RD
H26B H 1.8244 0.9065 0.0210 0.076 Uiso 1 1 d RD
O27 O 0.1690(3) 0.2635(2) 0.06023(18) 0.0527(7) Uiso 1 1 d .
C28 C 0.2144(5) 0.3108(4) 0.1170(3) 0.0717(14) Uiso 1 1 d .
C29 C 0.3424(7) 0.2954(6) 0.1487(5) 0.119(3) Uiso 1 1 d .
H29A H 0.3823 0.2612 0.1086 0.178 Uiso 1 1 calc R
H29B H 0.3447 0.2620 0.1995 0.178 Uiso 1 1 calc R
H29C H 0.3806 0.3533 0.1576 0.178 Uiso 1 1 calc R
N30 N 0.1486(4) 0.3756(3) 0.1479(3) 0.0681(11) Uiso 1 1 d .
C31 C 0.0369(4) 0.3997(3) 0.1123(3) 0.0490(10) Uiso 1 1 d .
H31A H 0.0383 0.4618 0.0937 0.074 Uiso 1 1 calc R
H31B H -0.0204 0.3934 0.1526 0.074 Uiso 1 1 calc R
H31C H 0.0165 0.3602 0.0665 0.074 Uiso 1 1 calc R
C32 C 0.1990(7) 0.4337(6) 0.2178(5) 0.119(3) Uiso 1 1 d .
H32A H 0.1616 0.4187 0.2672 0.178 Uiso 1 1 calc R
H32B H 0.1858 0.4970 0.2048 0.178 Uiso 1 1 calc R
H32C H 0.2820 0.4226 0.2262 0.178 Uiso 1 1 calc R

loop_
_atom_site_aniso_label
_atom_site_aniso_U_11
_atom_site_aniso_U_22
_atom_site_aniso_U_33
_atom_site_aniso_U_23
_atom_site_aniso_U_13
_atom_site_aniso_U_12
Cu1 0.0116(2) 0.0101(2) 0.0228(3) 0.00171(17) -0.00438(17) -0.00320(15)
O2 0.0138(9) 0.0140(9) 0.0272(10) -0.0017(8) -0.0056(8) -0.0030(7)
O3 0.0246(11) 0.0386(13) 0.0434(14) 0.0123(11) -0.0091(10) -0.0170(10)
C4 0.0161(13) 0.0157(13) 0.0303(15) -0.0004(11) -0.0050(11) -0.0021(10)
C5 0.0116(11) 0.0161(12) 0.0243(13) -0.0023(10) -0.0028(10) -0.0005(9)
C6 0.0191(13) 0.0126(11) 0.0228(14) 0.0013(10) 0.0038(11) -0.0011(9)
C7 0.0189(12) 0.0127(12) 0.0205(13) -0.0015(10) -0.0030(10) 0.0019(10)
C8 0.0157(12) 0.0161(12) 0.0214(13) -0.0010(10) -0.0034(10) 0.0008(9)
C9 0.0131(12) 0.0132(12) 0.0219(13) 0.0006(10) 0.0014(10) -0.0010(9)
C10 0.0169(12) 0.0150(12) 0.0210(13) 0.0004(10) -0.0047(10) -0.0015(10)
C11 0.0231(14) 0.0099(12) 0.0225(14) -0.0039(10) -0.0005(11) 0.0035(9)
O12 0.0224(10) 0.0319(11) 0.0203(10) 0.0051(9) -0.0040(8) -0.0004(8)
O13 0.0270(11) 0.0233(11) 0.0196(10) 0.0024(8) -0.0019(8) -0.0012(8)
C14 0.0161(13) 0.0163(12) 0.0306(15) 0.0024(11) 0.0015(11) -0.0035(10)
O15 0.0155(9) 0.0140(9) 0.0454(13) -0.0011(9) 0.0060(9) -0.0049(7)
C16 0.0157(12) 0.0160(12) 0.0253(14) 0.0004(10) 0.0013(10) -0.0058(10)
C17 0.0173(12) 0.0111(11) 0.0219(13) 0.0026(10) -0.0018(10) -0.0027(9)
C18 0.0156(12) 0.0136(12) 0.0182(13) 0.0017(10) -0.0039(10) -0.0048(9)
C19 0.0144(12) 0.0155(12) 0.0221(13) 0.0016(10) -0.0014(10) -0.0047(9)
N20 0.0158(11) 0.0122(10) 0.0230(11) 0.0016(9) -0.0020(9) -0.0030(8)
C21 0.0157(12) 0.0114(11) 0.0288(14) 0.0048(11) -0.0013(11) -0.0050(9)
C22 0.0169(12) 0.0127(12) 0.0152(12) 0.0020(9) -0.0011(10) -0.0065(9)
O23 0.0175(9) 0.0100(9) 0.0405(12) 0.0041(8) 0.0035(8) -0.0049(7)
O24 0.0191(9) 0.0114(9) 0.0329(11) 0.0039(8) 0.0050(8) -0.0031(7)
Cu25 0.01065(18) 0.00887(18) 0.01769(19) 0.00076(11) 0.00019(12) -0.00159(10)
O26 0.0184(11) 0.0275(13) 0.107(2) -0.0107(14) 0.0062(13) 0.0064(9)

loop_
_atom_type_symbol
_atom_type_description
_atom_type_scat_dispersion_real
_atom_type_scat_dispersion_imag
_atom_type_scat_source
C C 0.0033 0.0016 'International Tables Vol C Tables 4.2.6.8 and 6.1.1.4'
H H 0.0000 0.0000 'International Tables Vol C Tables 4.2.6.8 and 6.1.1.4'
N N 0.0061 0.0033 'International Tables Vol C Tables 4.2.6.8 and 6.1.1.4'
O O 0.0106 0.0060 'International Tables Vol C Tables 4.2.6.8 and 6.1.1.4'
Cu Cu 0.3201 1.2651 'International Tables Vol C Tables 4.2.6.8 and 6.1.1.4'

loop_
_geom_angle_atom_site_label_1
_geom_angle_atom_site_label_2
_geom_angle_atom_site_label_3
_geom_angle
_geom_angle_site_symmetry_1
_geom_angle_site_symmetry_3
O2 Cu1 O2 180.0 . 3_665
O2 Cu1 N20 90.62(8) . 1_455
O2 Cu1 N20 89.38(8) 3_665 1_455
O2 Cu1 N20 89.38(8) . 3_765
O2 Cu1 N20 90.62(8) 3_665 3_765
N20 Cu1 N20 179.999(1) 1_455 3_765
C4 O2 Cu1 105.58(17) . .
O3 C4 O2 123.6(3) . .
O3 C4 C5 121.6(3) . .
O2 C4 C5 114.7(2) . .
C10 C5 C6 120.5(2) . .
C10 C5 C4 120.1(2) . .
C6 C5 C4 119.4(2) . .
C7 C6 C5 119.4(2) . .
C7 C6 H6 120.3 . .
C5 C6 H6 120.3 . .
C8 C7 C6 119.6(2) . .
C8 C7 C11 119.3(2) . .
C6 C7 C11 121.0(2) . .
C9 C8 C7 121.5(2) . .
C9 C8 H8 119.3 . .
C7 C8 H8 119.3 . .
C8 C9 C10 118.9(2) . .
C8 C9 C14 119.3(2) . .
C10 C9 C14 121.6(2) . .
C5 C10 C9 120.1(2) . .
C5 C10 H10 120.0 . .
C9 C10 H10 120.0 . .
O13 C11 O12 126.7(3) . .
O13 C11 C7 117.4(2) . .
O12 C11 C7 115.9(3) . .
C11 O12 Cu25 123.4(2) . 4_576
C11 O13 Cu25 122.04(19) . 2_745
O15 C14 C9 104.2(2) . .
O15 C14 H14A 110.9 . .
C9 C14 H14A 110.9 . .
O15 C14 H14B 110.9 . .
C9 C14 H14B 110.9 . .
H14A C14 H14B 108.9 . .
C16 O15 C14 118.9(2) . .
O15 C16 C17 126.0(3) . .
O15 C16 C21 114.7(2) . .
C17 C16 C21 119.3(2) . .
C16 C17 C18 117.2(2) . .
C16 C17 H17 121.4 . .
C18 C17 H17 121.4 . .
C19 C18 C17 120.3(2) . .
C19 C18 C22 119.5(2) . .
C17 C18 C22 120.2(2) . .
N20 C19 C18 122.0(2) . .
N20 C19 H19 119.0 . .
C18 C19 H19 119.0 . .
C21 N20 C19 119.0(2) . .
C21 N20 Cu1 121.18(18) . 1_655
C19 N20 Cu1 119.74(18) . 1_655
N20 C21 C16 122.2(2) . .
N20 C21 H21 118.9 . .
C16 C21 H21 118.9 . .
O24 C22 O23 127.3(2) . .
O24 C22 C18 117.5(2) . .
O23 C22 C18 115.1(2) . .
C22 O23 Cu25 124.20(18) . .
C22 O24 Cu25 120.34(17) . 3_875
O12 Cu25 O23 87.75(9) 4_675 .
O12 Cu25 O13 167.67(9) 4_675 2_755
O23 Cu25 O13 91.32(9) . 2_755
O12 Cu25 O24 90.38(9) 4_675 3_875
O23 Cu25 O24 167.56(8) . 3_875
O13 Cu25 O24 87.89(9) 2_755 3_875
O12 Cu25 O26 98.19(11) 4_675 .
O23 Cu25 O26 96.76(9) . .
O13 Cu25 O26 94.14(11) 2_755 .
O24 Cu25 O26 95.68(9) 3_875 .
O12 Cu25 Cu25 83.42(7) 4_675 3_875
O23 Cu25 Cu25 82.20(6) . 3_875
O13 Cu25 Cu25 84.27(6) 2_755 3_875
O24 Cu25 Cu25 85.36(6) 3_875 3_875
O26 Cu25 Cu25 178.07(9) . 3_875
Cu25 O26 H26A 123.4 . .
Cu25 O26 H26B 123.2 . .
H26A O26 H26B 108.1 . .
O27 C28 N30 117.6(5) . .
O27 C28 C29 120.6(5) . .
N30 C28 C29 121.9(6) . .
C28 C29 H29A 109.5 . .
C28 C29 H29B 109.5 . .
H29A C29 H29B 109.5 . .
C28 C29 H29C 109.5 . .
H29A C29 H29C 109.5 . .
H29B C29 H29C 109.5 . .
C28 N30 C31 122.8(5) . .
C28 N30 C32 119.5(5) . .
C31 N30 C32 117.3(5) . .
N30 C31 H31A 109.5 . .
N30 C31 H31B 109.5 . .
H31A C31 H31B 109.5 . .
N30 C31 H31C 109.5 . .
H31A C31 H31C 109.5 . .
H31B C31 H31C 109.5 . .
N30 C32 H32A 109.5 . .
N30 C32 H32B 109.5 . .
H32A C32 H32B 109.5 . .
N30 C32 H32C 109.5 . .
H32A C32 H32C 109.5 . .
H32B C32 H32C 109.5 . .

loop_
_geom_bond_atom_site_label_1
_geom_bond_atom_site_label_2
_geom_bond_distance
_geom_bond_site_symmetry_2
Cu1 O2 1.9381(17) .
Cu1 O2 1.9381(17) 3_665
Cu1 N20 2.012(2) 1_455
Cu1 N20 2.012(2) 3_765
O2 C4 1.288(4) .
O3 C4 1.233(4) .
C4 C5 1.501(4) .
C5 C10 1.391(4) .
C5 C6 1.395(4) .
C6 C7 1.393(4) .
C6 H6 0.9500 .
C7 C8 1.389(4) .
C7 C11 1.495(4) .
C8 C9 1.381(4) .
C8 H8 0.9500 .
C9 C10 1.399(4) .
C9 C14 1.488(4) .
C10 H10 0.9500 .
C11 O13 1.257(3) .
C11 O12 1.261(4) .
O12 Cu25 1.953(2) 4_576
O13 Cu25 1.961(2) 2_745
C14 O15 1.454(3) .
C14 H14A 0.9900 .
C14 H14B 0.9900 .
O15 C16 1.352(3) .
C16 C17 1.392(4) .
C16 C21 1.403(4) .
C17 C18 1.401(4) .
C17 H17 0.9500 .
C18 C19 1.376(4) .
C18 C22 1.494(3) .
C19 N20 1.342(3) .
C19 H19 0.9500 .
N20 C21 1.332(3) .
N20 Cu1 2.012(2) 1_655
C21 H21 0.9500 .
C22 O24 1.244(3) .
C22 O23 1.262(3) .
O23 Cu25 1.9591(19) .
O24 Cu25 1.9688(19) 3_875
Cu25 O12 1.953(2) 4_675
Cu25 O13 1.961(2) 2_755
Cu25 O24 1.9689(19) 3_875
Cu25 O26 2.132(2) .
Cu25 Cu25 2.6704(6) 3_875
O26 H26A 0.8968 .
O26 H26B 0.8941 .
O27 C28 1.266(6) .
C28 N30 1.358(7) .
C28 C29 1.563(9) .
C29 H29A 0.9800 .
C29 H29B 0.9800 .
C29 H29C 0.9800 .
N30 C31 1.437(6) .
N30 C32 1.535(9) .
C31 H31A 0.9800 .
C31 H31B 0.9800 .
C31 H31C 0.9800 .
C32 H32A 0.9800 .
C32 H32B 0.9800 .
C32 H32C 0.9800 .

loop_
_geom_hbond_atom_site_label_D
_geom_hbond_atom_site_label_H
_geom_hbond_atom_site_label_A
_geom_hbond_distance_DH
_geom_hbond_distance_HA
_geom_hbond_distance_DA
_geom_hbond_angle_DHA
_geom_hbond_site_symmetry_A
O26 H26A O27 0.90 1.90 2.716(4) 151.1 3_765

loop_
_platon_squeeze_void_nr
_platon_squeeze_void_average_x
_platon_squeeze_void_average_y
_platon_squeeze_void_average_z
_platon_squeeze_void_volume
_platon_squeeze_void_count_electrons
_platon_squeeze_void_content
1 -0.003 0.004 0.003 1037 305 ' '
